data_7100351
loop_
_publ_author_name
'Xigeng Zhou'
'Rui-Fang Cai'
'Zhen Pang'
'Pi Chengfu'
'Lin-Hong Weng'
'Libei Zhang'
'Ming Zhu'
'Zhenyu Zhu'

_publ_section_title
;
Selective O2 oxidation of air-sensitive lanthanocene
thiolates and thioether chelate
;
_journal_name_full 'Chemical Communications'
_journal_paper_doi 10.1039/b417609j
_journal_year 2005
_chemical_formula_sum 'C42 H48 N2 O2 S2 Y2'
_chemical_formula_weight 854.76
_space_group_IT_number 14
_symmetry_cell_setting monoclinic
_symmetry_space_group_name_Hall '-P 2yn'
_symmetry_space_group_name_H-M 'P 1 21/n 1'
_cell_angle_alpha 90.00
_cell_angle_beta 104.947(2)
_cell_angle_gamma 90.00
_cell_formula_units_Z 2
_cell_length_a 8.6313(12)
_cell_length_b 18.633(3)
_cell_length_c 12.9330(18)
_cell_measurement_temperature 293(2)
_cell_volume 2009.6(5)
_diffrn_ambient_temperature 293(2)
_exptl_crystal_density_diffrn 1.413
_cod_depositor_comments
;
The following automatic conversions were performed:
'_symmetry_cell_setting' value 'Monoclinic' changed to 'monoclinic'
according to '/home/saulius/struct/CIF-dictionaries/cif_core.dic'
dictionary named 'cif_core.dic' version 2.4.1 from 2010-06-29.

Automatic conversion script
Id: cif_fix_enum 1527 2010-12-29 10:47:43Z saulius 
;
_cod_original_sg_symbol_H-M 'P 21/n'
_cod_database_code 7100351

loop_
_symmetry_equiv_pos_as_xyz
'x, y, z'
'-x+1/2, y+1/2, -z+1/2'
'-x, -y, -z'
'x-1/2, -y-1/2, z-1/2'

loop_
_atom_site_label
_atom_site_type_symbol
_atom_site_fract_x
_atom_site_fract_y
_atom_site_fract_z
_atom_site_U_iso_or_equiv
_atom_site_adp_type
_atom_site_occupancy
_atom_site_symmetry_multiplicity
_atom_site_calc_flag
_atom_site_refinement_flags
_atom_site_disorder_assembly
_atom_site_disorder_group
Y1 Y 0.01092(4) 0.103440(16) 0.02942(2) 0.03687(11) Uani 1 1 d . . .
S1 S 0.01525(15) 0.02805(6) -0.21466(7) 0.0597(3) Uani 1 1 d . A .
O1 O 0.0153(3) 0.01332(12) -0.09302(17) 0.0423(5) Uani 1 1 d . . .
N1 N 0.1106(3) 0.15124(15) -0.1263(2) 0.0430(6) Uani 1 1 d . A .
C1 C -0.2562(5) 0.1531(4) -0.1017(4) 0.0791(15) Uani 1 1 d . . .
H1A H -0.2717 0.1633 -0.1780 0.095 Uiso 1 1 calc R . .
C2 C -0.3046(5) 0.0914(3) -0.0595(6) 0.0842(18) Uani 1 1 d . . .
H2A H -0.3583 0.0502 -0.1007 0.101 Uiso 1 1 calc R . .
C3 C -0.2902(5) 0.1040(3) 0.0494(5) 0.0779(15) Uani 1 1 d . . .
H3A H -0.3324 0.0734 0.0974 0.093 Uiso 1 1 calc R . .
C4 C -0.2365(5) 0.1724(3) 0.0699(4) 0.0754(14) Uani 1 1 d . . .
H4A H -0.2338 0.1992 0.1356 0.090 Uiso 1 1 calc R . .
C5 C -0.2143(5) 0.2014(2) -0.0218(5) 0.0778(14) Uani 1 1 d . . .
H5A H -0.1949 0.2524 -0.0318 0.093 Uiso 1 1 calc R . .
C6 C 0.1590(5) 0.1262(2) 0.2382(3) 0.0557(10) Uani 1 1 d . . .
H6A H 0.1207 0.1093 0.2990 0.067 Uiso 1 1 calc R . .
C7 C 0.1364(5) 0.1943(2) 0.1949(3) 0.0573(10) Uani 1 1 d . . .
H7A H 0.0783 0.2333 0.2194 0.069 Uiso 1 1 calc R . .
C8 C 0.2303(5) 0.2014(2) 0.1229(3) 0.0575(10) Uani 1 1 d . . .
H8A H 0.2517 0.2465 0.0902 0.069 Uiso 1 1 calc R . .
C9 C 0.3135(4) 0.1378(3) 0.1228(3) 0.0611(11) Uani 1 1 d . . .
H9A H 0.4043 0.1312 0.0914 0.073 Uiso 1 1 calc R . .
C10 C 0.2695(5) 0.0906(2) 0.1944(3) 0.0580(10) Uani 1 1 d . . .
H10A H 0.3240 0.0455 0.2208 0.070 Uiso 1 1 calc R . .
C11 C 0.0888(5) 0.1136(2) -0.2114(3) 0.0542(9) Uani 1 1 d . . .
C12 C 0.1800(4) 0.22168(19) -0.1277(3) 0.0444(8) Uani 1 1 d . . .
C13 C 0.3442(4) 0.2297(2) -0.1011(3) 0.0484(8) Uani 1 1 d . A .
H13A H 0.4103 0.1896 -0.0860 0.058 Uiso 1 1 calc R . .
C14 C 0.4101(5) 0.2969(2) -0.0971(3) 0.0543(9) Uani 1 1 d . . .
H14A H 0.5210 0.3020 -0.0796 0.065 Uiso 1 1 calc R A .
C15 C 0.3150(5) 0.3566(2) -0.1184(3) 0.0624(11) Uani 1 1 d . A .
H15A H 0.3606 0.4020 -0.1146 0.075 Uiso 1 1 calc R . .
C16 C 0.1522(5) 0.3486(2) -0.1453(3) 0.0631(11) Uani 1 1 d . . .
H16A H 0.0870 0.3890 -0.1601 0.076 Uiso 1 1 calc R A .
C17 C 0.0833(5) 0.2814(2) -0.1510(3) 0.0544(9) Uani 1 1 d . A .
H17A H -0.0277 0.2765 -0.1704 0.065 Uiso 1 1 calc R . .
C18 C 0.1193(7) 0.1350(3) -0.3167(4) 0.0929(18) Uani 0.619(16) 1 d PD A 1
H18A H 0.1011 0.1862 -0.3274 0.111 Uiso 0.619(16) 1 calc PR A 1
H18B H 0.0445 0.1101 -0.3743 0.111 Uiso 0.619(16) 1 calc PR A 1
C19 C 0.2905(11) 0.1173(7) -0.3201(8) 0.109(5) Uani 0.619(16) 1 d PDU A 1
H19A H 0.3566 0.1582 -0.2903 0.131 Uiso 0.619(16) 1 calc PR A 1
H19D H 0.3259 0.0774 -0.2715 0.131 Uiso 0.619(16) 1 calc PR A 1
C20 C 0.3296(16) 0.0985(7) -0.4232(9) 0.141(6) Uani 0.619(16) 1 d PDU A 1
H20A H 0.3027 0.1383 -0.4731 0.170 Uiso 0.619(16) 1 calc PR A 1
H20B H 0.2683 0.0569 -0.4552 0.170 Uiso 0.619(16) 1 calc PR A 1
C21 C 0.5064(18) 0.0827(12) -0.3992(13) 0.152(6) Uani 0.619(16) 1 d PDU A 1
H21A H 0.5340 0.0705 -0.4644 0.228 Uiso 0.619(16) 1 calc PR A 1
H21B H 0.5319 0.0432 -0.3502 0.228 Uiso 0.619(16) 1 calc PR A 1
H21C H 0.5661 0.1243 -0.3679 0.228 Uiso 0.619(16) 1 calc PR A 1
C18' C 0.1193(7) 0.1350(3) -0.3167(4) 0.0929(18) Uani 0.381(16) 1 d PD A 2
H18C H 0.2009 0.1721 -0.2989 0.111 Uiso 0.381(16) 1 calc PR A 2
H18D H 0.0219 0.1590 -0.3555 0.111 Uiso 0.381(16) 1 calc PR A 2
C19' C 0.168(2) 0.0885(13) -0.3986(14) 0.203(15) Uani 0.381(16) 1 d PDU A 2
H19B H 0.1055 0.0445 -0.4127 0.244 Uiso 0.381(16) 1 calc PR A 2
H19C H 0.1608 0.1139 -0.4651 0.244 Uiso 0.381(16) 1 calc PR A 2
C20' C 0.3357(19) 0.0755(13) -0.3374(14) 0.104(7) Uani 0.381(16) 1 d PDU A 2
H20C H 0.3424 0.0325 -0.2941 0.125 Uiso 0.381(16) 1 calc PR A 2
H20D H 0.3754 0.1157 -0.2904 0.125 Uiso 0.381(16) 1 calc PR A 2
C21' C 0.434(4) 0.067(3) -0.418(3) 0.26(3) Uani 0.381(16) 1 d PDU A 2
H21D H 0.5454 0.0612 -0.3816 0.383 Uiso 0.381(16) 1 calc PR A 2
H21E H 0.4211 0.1082 -0.4637 0.383 Uiso 0.381(16) 1 calc PR A 2
H21F H 0.3985 0.0248 -0.4614 0.383 Uiso 0.381(16) 1 calc PR A 2

loop_
_atom_site_aniso_label
_atom_site_aniso_U_11
_atom_site_aniso_U_22
_atom_site_aniso_U_33
_atom_site_aniso_U_23
_atom_site_aniso_U_13
_atom_site_aniso_U_12
Y1 0.03281(17) 0.04007(18) 0.03725(18) -0.00281(14) 0.00818(12) 0.00384(13)
S1 0.0891(8) 0.0542(6) 0.0385(5) -0.0050(4) 0.0212(5) -0.0132(5)
O1 0.0505(14) 0.0409(12) 0.0374(12) -0.0005(10) 0.0149(10) 0.0016(10)
N1 0.0398(15) 0.0472(16) 0.0410(15) 0.0024(13) 0.0088(12) -0.0005(13)
C1 0.043(2) 0.128(5) 0.060(3) 0.014(3) 0.003(2) 0.036(3)
C2 0.029(2) 0.073(3) 0.138(5) -0.042(3) -0.001(3) 0.0083(19)
C3 0.043(2) 0.089(4) 0.113(4) 0.037(3) 0.038(3) 0.022(2)
C4 0.049(2) 0.096(4) 0.083(3) -0.022(3) 0.020(2) 0.026(2)
C5 0.053(3) 0.054(3) 0.128(5) 0.009(3) 0.025(3) 0.021(2)
C6 0.061(2) 0.066(2) 0.0384(19) -0.0114(18) 0.0104(17) -0.0122(19)
C7 0.058(2) 0.059(2) 0.054(2) -0.0180(19) 0.0121(19) -0.0039(19)
C8 0.058(2) 0.061(2) 0.049(2) -0.0084(19) 0.0061(18) -0.0176(19)
C9 0.0343(19) 0.094(3) 0.053(2) -0.017(2) 0.0079(17) -0.010(2)
C10 0.050(2) 0.067(3) 0.046(2) -0.0072(19) -0.0061(17) 0.0051(18)
C11 0.064(2) 0.057(2) 0.044(2) 0.0026(18) 0.0176(18) -0.0081(18)
C12 0.0456(19) 0.0474(19) 0.0408(18) 0.0048(15) 0.0121(15) 0.0004(15)
C13 0.043(2) 0.053(2) 0.051(2) 0.0051(17) 0.0138(16) 0.0067(16)
C14 0.045(2) 0.062(2) 0.056(2) 0.0072(18) 0.0134(17) -0.0068(17)
C15 0.064(3) 0.052(2) 0.068(3) 0.005(2) 0.013(2) -0.010(2)
C16 0.064(3) 0.048(2) 0.071(3) 0.0109(19) 0.007(2) 0.0095(19)
C17 0.041(2) 0.058(2) 0.059(2) 0.0093(18) 0.0040(17) 0.0019(17)
C18 0.148(5) 0.090(4) 0.047(3) -0.008(2) 0.037(3) -0.041(4)
C19 0.117(9) 0.149(10) 0.090(7) -0.051(6) 0.080(7) -0.047(7)
C20 0.161(12) 0.149(11) 0.141(11) 0.040(8) 0.088(9) 0.039(8)
C21 0.172(13) 0.156(12) 0.131(11) -0.021(9) 0.044(9) 0.022(11)
C18' 0.148(5) 0.090(4) 0.047(3) -0.008(2) 0.037(3) -0.041(4)
C19' 0.21(2) 0.23(2) 0.18(2) 0.045(15) 0.068(16) -0.027(16)
C20' 0.078(9) 0.160(15) 0.084(11) 0.065(10) 0.038(8) 0.033(9)
C21' 0.25(3) 0.26(3) 0.26(3) 0.007(19) 0.06(2) 0.026(19)

loop_
_geom_bond_atom_site_label_1
_geom_bond_atom_site_label_2
_geom_bond_distance
_geom_bond_site_symmetry_2
_geom_bond_publ_flag
Y1 O1 2.315(2) . ?
Y1 O1 2.357(2) 3 ?
Y1 N1 2.546(3) . ?
Y1 C5 2.624(4) . ?
Y1 C1 2.652(4) . ?
Y1 C9 2.657(4) . ?
Y1 C4 2.657(4) . ?
Y1 C10 2.671(4) . ?
Y1 C3 2.678(4) . ?
Y1 C2 2.679(4) . ?
Y1 C8 2.683(4) . ?
Y1 C6 2.707(4) . ?
S1 O1 1.597(2) . ?
S1 C11 1.712(4) . ?
O1 Y1 2.357(2) 3 ?
N1 C11 1.277(5) . ?
N1 C12 1.445(4) . ?
C1 C5 1.347(7) . ?
C1 C2 1.383(7) . ?
C2 C3 1.402(8) . ?
C3 C4 1.358(7) . ?
C4 C5 1.361(7) . ?
C6 C7 1.381(6) . ?
C6 C10 1.396(6) . ?
C7 C8 1.390(6) . ?
C8 C9 1.386(6) . ?
C9 C10 1.398(6) . ?
C11 C18 1.506(6) . ?
C12 C13 1.378(5) . ?
C12 C17 1.378(5) . ?
C13 C14 1.371(5) . ?
C14 C15 1.367(6) . ?
C15 C16 1.366(6) . ?
C16 C17 1.380(5) . ?
C18 C19 1.526(8) . ?
C19 C20 1.498(9) . ?
C20 C21 1.506(10) . ?
C19' C20' 1.483(10) . ?
C20' C21' 1.521(10) . ?
